data_7100945
loop_
_publ_author_name
'Alan H. Cowley'
'Gregor Reeske'

_publ_section_title
;
Controlling the oxidation state of arsenic in cyclic arsenic cations
;
_journal_name_full 'Chemical Communications'
_journal_paper_doi 10.1039/b602017h
_journal_year 2006
_chemical_formula_moiety 'C33 H43 As N3, C4 H8 Cl5 O Sn'
_chemical_formula_sum 'C37 H51 As Cl5 N3 O Sn'
_chemical_formula_weight 924.69
_space_group_IT_number 62
_space_group_name_Hall '-P 2ac 2n'
_space_group_name_H-M_alt 'P n m a'
_symmetry_cell_setting orthorhombic
_symmetry_space_group_name_Hall '-P 2ac 2n'
_symmetry_space_group_name_H-M 'P n m a'
_cell_angle_alpha 90.00
_cell_angle_beta 90.00
_cell_angle_gamma 90.00
_cell_formula_units_Z 8
_cell_length_a 25.951(5)
_cell_length_b 23.306(5)
_cell_length_c 17.579(4)
_cell_measurement_temperature 153(2)
_cell_volume 10632(4)
_diffrn_ambient_temperature 153(2)
_exptl_crystal_density_diffrn 1.155
_cod_original_sg_symbol_Hall -P2ac2n
_cod_database_code 7100945

loop_
_symmetry_equiv_pos_as_xyz
'x, y, z'
'-x+1/2, -y, z+1/2'
'-x, y+1/2, -z'
'x+1/2, -y+1/2, -z+1/2'
'-x, -y, -z'
'x-1/2, y, -z-1/2'
'x, -y-1/2, z'
'-x-1/2, y-1/2, z-1/2'

loop_
_atom_site_label
_atom_site_type_symbol
_atom_site_fract_x
_atom_site_fract_y
_atom_site_fract_z
_atom_site_U_iso_or_equiv
_atom_site_adp_type
_atom_site_occupancy
_atom_site_symmetry_multiplicity
_atom_site_calc_flag
_atom_site_refinement_flags
_atom_site_disorder_assembly
_atom_site_disorder_group
C1 C 0.3718(2) 0.0900(2) 0.5463(3) 0.0612(16) Uani 1 1 d . . .
H1A H 0.3552 0.0634 0.5127 0.092 Uiso 1 1 calc R . .
H1B H 0.3581 0.0857 0.5967 0.092 Uiso 1 1 calc R . .
H1C H 0.4082 0.0826 0.5470 0.092 Uiso 1 1 calc R . .
C2 C 0.3625(2) 0.1495(2) 0.5193(3) 0.0475(13) Uani 1 1 d . . .
C3 C 0.37849(18) 0.1987(2) 0.5612(3) 0.0420(12) Uani 1 1 d . . .
C4 C 0.40391(19) 0.1987(2) 0.6293(3) 0.0456(13) Uani 1 1 d . . .
H4 H 0.4126 0.1641 0.6523 0.055 Uiso 1 1 calc R . .
C5 C 0.4168(3) 0.2500 0.6642(4) 0.054(2) Uani 1 2 d S . .
H5 H 0.4339 0.2500 0.7107 0.065 Uiso 1 2 calc SR . .
C6 C 0.3184(2) 0.1194(2) 0.4032(3) 0.0505(14) Uani 1 1 d . . .
C7 C 0.2680(2) 0.1019(2) 0.4135(4) 0.0602(16) Uani 1 1 d . . .
C8 C 0.2493(3) 0.0611(3) 0.3614(4) 0.0696(18) Uani 1 1 d . . .
H8 H 0.2158 0.0475 0.3670 0.084 Uiso 1 1 calc R . .
C9 C 0.2784(3) 0.0411(3) 0.3037(4) 0.079(2) Uani 1 1 d . . .
H11 H 0.2649 0.0141 0.2702 0.095 Uiso 1 1 calc R . .
C10 C 0.3279(3) 0.0606(2) 0.2942(4) 0.0679(18) Uani 1 1 d . . .
H10 H 0.3474 0.0464 0.2541 0.081 Uiso 1 1 calc R . .
C11 C 0.3502(2) 0.1020(2) 0.3441(3) 0.0529(14) Uani 1 1 d . . .
C12 C 0.2338(2) 0.1229(3) 0.4768(4) 0.0711(18) Uani 1 1 d . . .
H32 H 0.2546 0.1489 0.5081 0.085 Uiso 1 1 calc R . .
C13 C 0.1886(3) 0.1570(3) 0.4479(5) 0.099(2) Uani 1 1 d . . .
H34A H 0.2003 0.1845 0.4111 0.148 Uiso 1 1 calc R . .
H34B H 0.1725 0.1767 0.4896 0.148 Uiso 1 1 calc R . .
H34C H 0.1641 0.1315 0.4247 0.148 Uiso 1 1 calc R . .
C14 C 0.2152(3) 0.0753(3) 0.5284(5) 0.110(3) Uani 1 1 d . . .
H33A H 0.2007 0.0450 0.4982 0.165 Uiso 1 1 calc R . .
H33B H 0.1895 0.0900 0.5624 0.165 Uiso 1 1 calc R . .
H33C H 0.2437 0.0606 0.5574 0.165 Uiso 1 1 calc R . .
C15 C 0.4049(2) 0.1222(3) 0.3318(3) 0.0646(16) Uani 1 1 d . . .
H12 H 0.4114 0.1521 0.3698 0.078 Uiso 1 1 calc R . .
C16 C 0.4155(3) 0.1493(4) 0.2542(5) 0.112(3) Uani 1 1 d . . .
H31A H 0.4106 0.1212 0.2150 0.167 Uiso 1 1 calc R . .
H31B H 0.4504 0.1631 0.2526 0.167 Uiso 1 1 calc R . .
H31C H 0.3923 0.1808 0.2462 0.167 Uiso 1 1 calc R . .
C17 C 0.4436(3) 0.0755(3) 0.3460(5) 0.090(2) Uani 1 1 d . . .
H13A H 0.4407 0.0625 0.3976 0.135 Uiso 1 1 calc R . .
H13B H 0.4777 0.0901 0.3374 0.135 Uiso 1 1 calc R . .
H13C H 0.4372 0.0441 0.3120 0.135 Uiso 1 1 calc R . .
C18 C 0.7393(2) 0.0892(2) 0.5859(4) 0.0676(18) Uani 1 1 d . . .
H18A H 0.7130 0.0630 0.5696 0.101 Uiso 1 1 calc R . .
H18B H 0.7444 0.0853 0.6398 0.101 Uiso 1 1 calc R . .
H18C H 0.7709 0.0808 0.5598 0.101 Uiso 1 1 calc R . .
C19 C 0.72288(18) 0.1501(2) 0.5681(3) 0.0442(12) Uani 1 1 d . . .
C20 C 0.75372(19) 0.1984(2) 0.5853(3) 0.0446(13) Uani 1 1 d . . .
C21 C 0.8021(2) 0.1990(2) 0.6179(4) 0.0707(19) Uani 1 1 d . . .
H15 H 0.8183 0.1644 0.6290 0.085 Uiso 1 1 calc R . .
C22 C 0.8271(3) 0.2500 0.6345(6) 0.078(3) Uani 1 2 d S . .
H14 H 0.8598 0.2500 0.6561 0.094 Uiso 1 2 calc SR . .
C23 C 0.6391(2) 0.1229(2) 0.5174(3) 0.0473(13) Uani 1 1 d . . .
C24 C 0.6015(2) 0.1109(2) 0.5713(3) 0.0529(14) Uani 1 1 d . . .
C25 C 0.5619(2) 0.0727(2) 0.5488(4) 0.0672(18) Uani 1 1 d . . .
H23 H 0.5361 0.0627 0.5831 0.081 Uiso 1 1 calc R . .
C26 C 0.5614(3) 0.0510(3) 0.4786(4) 0.074(2) Uani 1 1 d . . .
H22 H 0.5353 0.0255 0.4656 0.089 Uiso 1 1 calc R . .
C27 C 0.5973(3) 0.0645(3) 0.4254(4) 0.078(2) Uani 1 1 d . . .
H21 H 0.5949 0.0494 0.3766 0.093 Uiso 1 1 calc R . .
C28 C 0.6375(2) 0.1010(2) 0.4441(3) 0.0595(15) Uani 1 1 d . . .
C29 C 0.6014(2) 0.1356(3) 0.6516(4) 0.0671(17) Uani 1 1 d . . .
H25 H 0.6299 0.1631 0.6544 0.081 Uiso 1 1 calc R . .
C30 C 0.6109(3) 0.0911(3) 0.7110(4) 0.094(2) Uani 1 1 d . . .
H26A H 0.5816 0.0661 0.7144 0.141 Uiso 1 1 calc R . .
H26B H 0.6164 0.1094 0.7593 0.141 Uiso 1 1 calc R . .
H26C H 0.6409 0.0692 0.6977 0.141 Uiso 1 1 calc R . .
C31 C 0.5517(3) 0.1694(3) 0.6662(5) 0.098(3) Uani 1 1 d . . .
H27A H 0.5228 0.1437 0.6649 0.148 Uiso 1 1 calc R . .
H27B H 0.5477 0.1982 0.6276 0.148 Uiso 1 1 calc R . .
H27C H 0.5536 0.1874 0.7152 0.148 Uiso 1 1 calc R . .
C32 C 0.6797(3) 0.1158(3) 0.3888(4) 0.094(2) Uani 1 1 d . . .
H28 H 0.7015 0.1450 0.4127 0.113 Uiso 1 1 calc R . .
C33 C 0.7141(5) 0.0614(4) 0.3743(7) 0.179(6) Uani 1 1 d . . .
H29A H 0.7232 0.0444 0.4222 0.268 Uiso 1 1 calc R . .
H29B H 0.7448 0.0725 0.3476 0.268 Uiso 1 1 calc R . .
H29C H 0.6952 0.0341 0.3444 0.268 Uiso 1 1 calc R . .
C34 C 0.6535(5) 0.1443(6) 0.3139(5) 0.168(4) Uani 1 1 d U . .
H30A H 0.6241 0.1220 0.2988 0.252 Uiso 1 1 calc R . .
H30B H 0.6781 0.1452 0.2732 0.252 Uiso 1 1 calc R . .
H30C H 0.6426 0.1828 0.3254 0.252 Uiso 1 1 calc R . .
C35 C 0.5263(3) 0.9955(4) 0.8642(4) 0.097(3) Uani 1 1 d . . .
H35A H 0.5279 0.9877 0.8100 0.117 Uiso 1 1 calc R . .
H35B H 0.5157 0.9609 0.8905 0.117 Uiso 1 1 calc R . .
C36 C 0.5778(3) 1.0163(5) 0.8935(5) 0.125(4) Uani 1 1 d . . .
H36A H 0.5971 0.9851 0.9163 0.150 Uiso 1 1 calc R . .
H36B H 0.5981 1.0330 0.8528 0.150 Uiso 1 1 calc R . .
C37 C 0.5648(3) 1.0587(5) 0.9492(6) 0.138(4) Uani 1 1 d . . .
H37A H 0.5913 1.0880 0.9509 0.166 Uiso 1 1 calc R . .
H37B H 0.5626 1.0410 0.9990 0.166 Uiso 1 1 calc R . .
C38 C 0.5160(3) 1.0846(3) 0.9300(5) 0.096(3) Uani 1 1 d . . .
H38A H 0.5211 1.1208 0.9038 0.116 Uiso 1 1 calc R . .
H38B H 0.4955 1.0913 0.9753 0.116 Uiso 1 1 calc R . .
N1 N 0.3655(2) 0.2500 0.5252(3) 0.0386(13) Uani 1 2 d S . .
N2 N 0.33848(15) 0.16237(17) 0.4566(2) 0.0439(10) Uani 1 1 d . . .
N3 N 0.67914(15) 0.16318(16) 0.5385(2) 0.0426(10) Uani 1 1 d . . .
N4 N 0.7299(2) 0.2500 0.5691(3) 0.0390(13) Uani 1 2 d S . .
O1 O 0.49081(15) 1.04280(18) 0.8800(2) 0.0658(11) Uani 1 1 d . . .
Cl1 Cl 0.40537(7) 0.95437(7) 0.83558(11) 0.0782(5) Uani 1 1 d . . .
Cl2 Cl 0.37971(6) 1.06964(7) 0.94709(8) 0.0678(4) Uani 1 1 d . . .
Cl3 Cl 0.33413(5) 1.06917(7) 0.75790(8) 0.0630(4) Uani 1 1 d . . .
Cl4 Cl 0.43632(6) 1.15532(6) 0.81801(8) 0.0572(4) Uani 1 1 d . . .
Cl5 Cl 0.46045(5) 1.04141(6) 0.70460(8) 0.0540(3) Uani 1 1 d . . .
As2 As 0.66411(3) 0.2500 0.52427(4) 0.0431(2) Uani 1 2 d S . .
Sn1 Sn 0.414729(13) 1.055519(15) 0.82175(2) 0.04535(14) Uani 1 1 d U . .
As1 As 0.33094(3) 0.2500 0.43236(5) 0.0485(2) Uani 1 2 d S . .

loop_
_atom_site_aniso_label
_atom_site_aniso_U_11
_atom_site_aniso_U_22
_atom_site_aniso_U_33
_atom_site_aniso_U_23
_atom_site_aniso_U_13
_atom_site_aniso_U_12
C1 0.084(4) 0.037(3) 0.062(4) 0.001(3) -0.014(3) 0.011(3)
C2 0.054(3) 0.033(3) 0.056(3) 0.004(3) -0.002(3) -0.001(2)
C3 0.041(3) 0.038(3) 0.047(3) -0.002(2) -0.005(2) 0.002(2)
C4 0.057(3) 0.029(3) 0.051(3) 0.001(2) -0.008(3) 0.002(2)
C5 0.065(5) 0.053(5) 0.045(5) 0.000 -0.014(4) 0.000
C6 0.068(4) 0.024(3) 0.060(3) -0.003(2) -0.024(3) -0.003(3)
C7 0.060(4) 0.042(3) 0.079(4) 0.007(3) -0.027(3) -0.011(3)
C8 0.075(4) 0.052(4) 0.082(5) 0.000(4) -0.025(4) -0.010(3)
C9 0.119(6) 0.051(4) 0.066(4) 0.003(3) -0.048(4) -0.015(4)
C10 0.108(6) 0.038(3) 0.058(4) -0.004(3) -0.016(4) 0.005(3)
C11 0.074(4) 0.039(3) 0.046(3) 0.000(3) -0.014(3) 0.006(3)
C12 0.057(4) 0.059(4) 0.097(5) 0.001(4) -0.008(4) -0.016(3)
C13 0.087(5) 0.070(5) 0.139(7) -0.005(5) 0.001(5) 0.001(4)
C14 0.110(7) 0.085(6) 0.135(7) 0.005(5) 0.017(6) -0.008(5)
C15 0.080(4) 0.048(4) 0.066(4) -0.008(3) -0.010(3) 0.005(3)
C16 0.134(8) 0.094(6) 0.106(6) 0.031(5) 0.001(5) -0.005(5)
C17 0.089(5) 0.075(5) 0.107(6) -0.018(4) -0.006(5) 0.003(4)
C18 0.061(4) 0.030(3) 0.113(5) -0.003(3) -0.011(3) -0.002(3)
C19 0.030(3) 0.035(3) 0.067(3) 0.003(3) 0.004(3) -0.001(2)
C20 0.046(3) 0.027(3) 0.061(3) 0.001(2) -0.001(3) 0.004(2)
C21 0.057(4) 0.028(3) 0.127(6) -0.005(3) -0.021(4) 0.005(3)
C22 0.060(5) 0.034(5) 0.141(9) 0.000 -0.029(6) 0.000
C23 0.047(3) 0.034(3) 0.061(4) 0.002(3) -0.002(3) -0.007(2)
C24 0.049(3) 0.033(3) 0.076(4) 0.001(3) 0.002(3) 0.003(2)
C25 0.049(3) 0.042(3) 0.110(6) 0.003(4) 0.008(4) -0.007(3)
C26 0.087(5) 0.042(4) 0.093(5) -0.002(4) -0.045(4) -0.022(3)
C27 0.108(6) 0.051(4) 0.074(5) -0.002(3) -0.023(4) -0.024(4)
C28 0.078(4) 0.044(3) 0.056(4) -0.006(3) -0.005(3) -0.007(3)
C29 0.070(4) 0.055(4) 0.077(4) -0.006(3) 0.029(3) -0.014(3)
C30 0.129(6) 0.087(5) 0.066(4) 0.009(4) 0.010(4) -0.003(5)
C31 0.094(5) 0.054(4) 0.146(7) -0.014(4) 0.061(5) 0.003(4)
C32 0.152(7) 0.057(4) 0.074(5) -0.009(4) 0.019(5) -0.013(5)
C33 0.259(14) 0.074(6) 0.204(12) -0.042(6) 0.169(11) -0.013(7)
C34 0.206(8) 0.196(9) 0.102(6) 0.036(6) -0.010(6) -0.056(7)
C35 0.082(5) 0.138(7) 0.072(5) 0.003(4) 0.007(4) 0.070(5)
C36 0.079(6) 0.199(11) 0.098(6) 0.071(7) 0.002(5) 0.057(6)
C37 0.073(5) 0.230(13) 0.112(7) -0.041(8) -0.045(5) 0.011(7)
C38 0.083(5) 0.082(5) 0.124(7) 0.025(5) -0.053(5) -0.012(4)
N1 0.051(3) 0.022(3) 0.043(3) 0.000 -0.005(3) 0.000
N2 0.037(2) 0.031(2) 0.063(3) 0.000(2) -0.014(2) 0.0022(18)
N3 0.042(2) 0.028(2) 0.058(3) -0.0041(19) -0.003(2) -0.0013(18)
N4 0.038(3) 0.028(3) 0.050(4) 0.000 -0.001(3) 0.000
O1 0.056(2) 0.072(3) 0.070(3) 0.006(2) -0.006(2) 0.011(2)
Cl1 0.0877(12) 0.0405(9) 0.1062(14) 0.0102(8) 0.0173(10) -0.0071(8)
Cl2 0.0704(10) 0.0763(11) 0.0566(9) 0.0112(8) 0.0089(7) 0.0166(8)
Cl3 0.0458(8) 0.0816(11) 0.0616(9) -0.0001(8) -0.0022(7) -0.0001(7)
Cl4 0.0746(9) 0.0384(7) 0.0587(9) 0.0029(6) -0.0033(7) 0.0035(7)
Cl5 0.0524(8) 0.0516(8) 0.0579(8) -0.0065(7) 0.0056(7) -0.0020(6)
As2 0.0441(4) 0.0325(4) 0.0525(5) 0.000 -0.0036(3) 0.000
Sn1 0.0445(2) 0.0402(2) 0.0514(3) 0.00395(17) 0.00227(16) 0.00224(16)
As1 0.0544(5) 0.0355(4) 0.0556(5) 0.000 -0.0161(4) 0.000

loop_
_geom_bond_atom_site_label_1
_geom_bond_atom_site_label_2
_geom_bond_distance
_geom_bond_site_symmetry_2
_geom_bond_publ_flag
C1 C2 1.484(7) . ?
C1 H1A 0.9600 . ?
C1 H1B 0.9600 . ?
C1 H1C 0.9600 . ?
C2 N2 1.302(6) . ?
C2 C3 1.424(7) . ?
C3 C4 1.367(7) . ?
C3 N1 1.395(5) . ?
C4 C5 1.384(6) . ?
C4 H4 0.9300 . ?
C5 C4 1.384(6) 7_565 ?
C5 H5 0.9300 . ?
C6 C7 1.381(8) . ?
C6 C11 1.387(8) . ?
C6 N2 1.468(6) . ?
C7 C8 1.406(8) . ?
C7 C12 1.505(9) . ?
C8 C9 1.349(10) . ?
C8 H8 0.9300 . ?
C9 C10 1.371(10) . ?
C9 H11 0.9300 . ?
C10 C11 1.427(8) . ?
C10 H10 0.9300 . ?
C11 C15 1.511(8) . ?
C12 C13 1.505(9) . ?
C12 C14 1.513(9) . ?
C12 H32 0.9800 . ?
C13 H34A 0.9600 . ?
C13 H34B 0.9600 . ?
C13 H34C 0.9600 . ?
C14 H33A 0.9600 . ?
C14 H33B 0.9600 . ?
C14 H33C 0.9600 . ?
C15 C17 1.502(9) . ?
C15 C16 1.528(9) . ?
C15 H12 0.9800 . ?
C16 H31A 0.9600 . ?
C16 H31B 0.9600 . ?
C16 H31C 0.9600 . ?
C17 H13A 0.9600 . ?
C17 H13B 0.9600 . ?
C17 H13C 0.9600 . ?
C18 C19 1.514(7) . ?
C18 H18A 0.9600 . ?
C18 H18B 0.9600 . ?
C18 H18C 0.9600 . ?
C19 N3 1.285(6) . ?
C19 C20 1.415(7) . ?
C20 N4 1.382(5) . ?
C20 C21 1.381(7) . ?
C21 C22 1.384(7) . ?
C21 H15 0.9300 . ?
C22 C21 1.384(7) 7_565 ?
C22 H14 0.9300 . ?
C23 C28 1.387(7) . ?
C23 C24 1.389(7) . ?
C23 N3 1.448(6) . ?
C24 C25 1.416(8) . ?
C24 C29 1.525(8) . ?
C25 C26 1.333(9) . ?
C25 H23 0.9300 . ?
C26 C27 1.357(10) . ?
C26 H22 0.9300 . ?
C27 C28 1.384(8) . ?
C27 H21 0.9300 . ?
C28 C32 1.505(9) . ?
C29 C30 1.493(9) . ?
C29 C31 1.532(9) . ?
C29 H25 0.9800 . ?
C30 H26A 0.9600 . ?
C30 H26B 0.9600 . ?
C30 H26C 0.9600 . ?
C31 H27A 0.9600 . ?
C31 H27B 0.9600 . ?
C31 H27C 0.9600 . ?
C32 C33 1.570(11) . ?
C32 C34 1.626(12) . ?
C32 H28 0.9800 . ?
C33 H29A 0.9600 . ?
C33 H29B 0.9600 . ?
C33 H29C 0.9600 . ?
C34 H30A 0.9600 . ?
C34 H30B 0.9600 . ?
C34 H30C 0.9600 . ?
C35 O1 1.463(7) . ?
C35 C36 1.513(12) . ?
C35 H35A 0.9700 . ?
C35 H35B 0.9700 . ?
C36 C37 1.432(12) . ?
C36 H36A 0.9700 . ?
C36 H36B 0.9700 . ?
C37 C38 1.442(11) . ?
C37 H37A 0.9700 . ?
C37 H37B 0.9700 . ?
C38 O1 1.464(8) . ?
C38 H38A 0.9700 . ?
C38 H38B 0.9700 . ?
N1 C3 1.395(5) 7_565 ?
N1 As1 1.862(5) . ?
N2 As1 2.095(4) . ?
N3 As2 2.076(4) . ?
N4 C20 1.382(5) 7_565 ?
N4 As2 1.879(5) . ?
O1 Sn1 2.244(4) . ?
Cl1 Sn1 2.3822(16) . ?
Cl2 Sn1 2.4060(15) . ?
Cl3 Sn1 2.3949(14) . ?
Cl4 Sn1 2.3934(15) . ?
Cl5 Sn1 2.3994(15) . ?
As2 N3 2.076(4) 7_565 ?
As1 N2 2.095(4) 7_565 ?
